data_2012653
loop_
_publ_author_name
'Zakaria, Choudhury M.'
'Ferguson, George'
'Lough, Alan J.'
'Glidewell, Christopher'

_publ_section_title
;
 Adducts of 1,1,1-tris(4-hydroxyphenyl)ethane with diamines:
 three-dimensional hydrogen-bonded frameworks formed with
 1,6-diaminohexane and 2,2'-bipyridyl
;
_journal_issue 4
_journal_name_full 'Acta Crystallographica Section C'
_journal_page_first o204
_journal_page_last o208
_journal_paper_doi 10.1107/S0108270102001488
_journal_volume 58
_journal_year 2002
_chemical_formula_moiety 'C6 H18 N2 2+ , 2C20 H17 O3 -'
_chemical_formula_sum 'C46 H52 N2 O6'
_chemical_formula_weight 728.9
_chemical_name_systematic
;
1,6-Diaminohexane--1,1,1-tris(4-hydroxyphenyl)ethane (1/2)
;
_space_group_IT_number 2
_symmetry_cell_setting triclinic
_symmetry_space_group_name_Hall '-P 1'
_symmetry_space_group_name_H-M 'P -1'
_atom_sites_solution_hydrogens geom
_atom_sites_solution_primary direct
_atom_sites_solution_secondary difmap
_cell_angle_alpha 77.2052(10)
_cell_angle_beta 76.6823(10)
_cell_angle_gamma 84.3491(16)
_cell_formula_units_Z 1
_cell_length_a 6.47150(10)
_cell_length_b 12.2447(3)
_cell_length_c 13.0098(4)
_cell_measurement_reflns_used 8773
_cell_measurement_temperature 150(2)
_cell_measurement_theta_max 27.5
_cell_measurement_theta_min 2.6
_cell_volume 977.06(4)
_computing_cell_refinement 'DENZO-SMN (Otwinowski & Minor, 1997)'
_computing_data_collection 'KappaCCD Server Software (Nonius, 1997)'
_computing_data_reduction DENZO-SMN
_computing_molecular_graphics 'PLATON (Spek, 2001)'
_computing_publication_material 'SHELXL97 and PRPKAPPA (Ferguson, 1999)'
_computing_structure_refinement 'SHELXL97 (Sheldrick, 1997)'
_computing_structure_solution 'SHELXS97 (Sheldrick, 1997)'
_diffrn_ambient_temperature 150(2)
_diffrn_measured_fraction_theta_full 0.996
_diffrn_measured_fraction_theta_max 0.996
_diffrn_measurement_device_type 'Nonius KappaCCD area-detector'
_diffrn_measurement_method '\f scans, and \w scans with \k offsets'
_diffrn_radiation_monochromator graphite
_diffrn_radiation_source 'fine-focus sealed X-ray tube'
_diffrn_radiation_type 'Mo K\a'
_diffrn_radiation_wavelength 0.71073
_diffrn_reflns_av_R_equivalents 0.047
_diffrn_reflns_av_sigmaI/netI 0.045
_diffrn_reflns_limit_h_max 8
_diffrn_reflns_limit_h_min -8
_diffrn_reflns_limit_k_max 15
_diffrn_reflns_limit_k_min -15
_diffrn_reflns_limit_l_max 16
_diffrn_reflns_limit_l_min -16
_diffrn_reflns_number 14162
_diffrn_reflns_theta_full 27.49
_diffrn_reflns_theta_max 27.5
_diffrn_reflns_theta_min 2.6
_diffrn_standards_decay_% negligible
_exptl_absorpt_coefficient_mu 0.081
_exptl_absorpt_correction_type none
_exptl_crystal_colour colourless
_exptl_crystal_density_diffrn 1.239
_exptl_crystal_density_meas ?
_exptl_crystal_density_method 'not measured'
_exptl_crystal_description needle
_exptl_crystal_F_000 390
_exptl_crystal_size_max 0.32
_exptl_crystal_size_mid 0.18
_exptl_crystal_size_min 0.16
_refine_diff_density_max 0.22
_refine_diff_density_min -0.20
_refine_ls_extinction_coef 0.027(4)
_refine_ls_extinction_expression Fc^*^=kFc[1+0.001xFc^2^\l^3^/sin(2\q)]^-1/4^
_refine_ls_extinction_method 'SHELXL97 (Sheldrick, 1997)'
_refine_ls_goodness_of_fit_ref 1.048
_refine_ls_hydrogen_treatment constr
_refine_ls_matrix_type full
_refine_ls_number_parameters 249
_refine_ls_number_reflns 4471
_refine_ls_number_restraints 0
_refine_ls_restrained_S_all 1.048
_refine_ls_R_factor_all 0.054
_refine_ls_R_factor_gt 0.041
_refine_ls_shift/su_max 0.001
_refine_ls_shift/su_mean 0.000
_refine_ls_structure_factor_coef Fsqd
_refine_ls_weighting_details 'w = 1/[\s^2^(Fo^2^)+(0.0453P)^2^+0.2476P] where P=(Fo^2^+2Fc^2^)/3'
_refine_ls_weighting_scheme calc
_refine_ls_wR_factor_gt 0.101
_refine_ls_wR_factor_ref 0.109
_reflns_number_gt 3584
_reflns_number_total 4471
_reflns_threshold_expression I>2\s(I)
_cod_data_source_file sk1534.cif
_cod_data_source_block I
_cod_depositor_comments
;
The following automatic conversions were performed:

'_exptl_crystal_density_meas' value 'not measured' was changed to '?'
- the value is perceived as not measured.

Automatic conversion script
Id: cif_fix_values 3008 2015-01-20 13:52:24Z robertas 
;
_cod_original_sg_symbol_H-M P-1
_cod_database_code 2012653
_cod_database_fobs_code 2012653

loop_
_symmetry_equiv_pos_as_xyz
'x, y, z'
'-x, -y, -z'

loop_
_atom_site_label
_atom_site_fract_x
_atom_site_fract_y
_atom_site_fract_z
_atom_site_U_iso_or_equiv
_atom_site_adp_type
_atom_site_calc_flag
_atom_site_refinement_flags
_atom_site_occupancy
_atom_site_disorder_assembly
_atom_site_disorder_group
_atom_site_type_symbol
O1 0.46206(13) 0.17863(7) 1.29742(7) 0.0215(2) Uani d . 1 . . O
O2 0.91048(15) 0.72346(8) 0.68778(9) 0.0320(2) Uani d . 1 . . O
O3 0.78819(15) -0.01661(7) 0.61002(7) 0.0253(2) Uani d . 1 . . O
C1 1.00037(18) 0.25565(10) 0.87322(10) 0.0186(3) Uani d . 1 . . C
C2 1.23623(19) 0.22336(12) 0.87968(11) 0.0258(3) Uani d . 1 . . C
C11 0.85741(18) 0.23639(10) 0.98734(9) 0.0184(2) Uani d . 1 . . C
C12 0.9016(2) 0.14895(11) 1.06886(10) 0.0247(3) Uani d . 1 . . C
C13 0.7691(2) 0.12814(11) 1.17105(10) 0.0246(3) Uani d . 1 . . C
C14 0.58596(19) 0.19561(10) 1.19584(10) 0.0194(3) Uani d . 1 . . C
C15 0.5379(2) 0.28247(11) 1.11402(10) 0.0242(3) Uani d . 1 . . C
C16 0.67145(19) 0.30182(11) 1.01219(10) 0.0231(3) Uani d . 1 . . C
C21 0.97889(18) 0.38048(10) 0.81977(9) 0.0194(3) Uani d . 1 . . C
C22 1.0757(2) 0.46124(11) 0.85086(11) 0.0276(3) Uani d . 1 . . C
C23 1.0498(2) 0.57479(11) 0.80874(11) 0.0290(3) Uani d . 1 . . C
C24 0.92535(19) 0.61094(10) 0.73298(11) 0.0246(3) Uani d . 1 . . C
C25 0.8252(2) 0.53310(11) 0.70231(12) 0.0299(3) Uani d . 1 . . C
C26 0.8511(2) 0.41937(11) 0.74539(11) 0.0267(3) Uani d . 1 . . C
C31 0.93804(18) 0.18072(10) 0.80557(10) 0.0191(3) Uani d . 1 . . C
C32 1.0530(2) 0.18280(11) 0.69972(10) 0.0240(3) Uani d . 1 . . C
C33 1.0048(2) 0.11611(11) 0.63607(10) 0.0244(3) Uani d . 1 . . C
C34 0.83690(19) 0.04494(10) 0.67673(10) 0.0198(3) Uani d . 1 . . C
C35 0.72024(19) 0.04140(10) 0.78138(10) 0.0221(3) Uani d . 1 . . C
C36 0.77161(19) 0.10883(10) 0.84418(10) 0.0206(3) Uani d . 1 . . C
N4 0.71985(16) 0.16715(9) 0.43375(8) 0.0217(2) Uani d . 1 . . N
C42 0.5892(2) 0.23900(11) 0.50599(10) 0.0265(3) Uani d . 1 . . C
C43 0.6269(2) 0.36078(11) 0.46004(11) 0.0272(3) Uani d . 1 . . C
C44 0.4805(2) 0.43863(11) 0.52468(11) 0.0264(3) Uani d . 1 . . C
H2 0.7821 0.7462 0.6975 0.048 Uiso calc R 1 . . H
H3 0.6993 -0.0638 0.6460 0.038 Uiso calc R 1 . . H
H2A 1.2730 0.2579 0.9338 0.039 Uiso calc R 1 . . H
H2B 1.3287 0.2502 0.8091 0.039 Uiso calc R 1 . . H
H2C 1.2556 0.1416 0.9002 0.039 Uiso calc R 1 . . H
H12 1.0261 0.1019 1.0544 0.030 Uiso calc R 1 . . H
H13 0.8039 0.0671 1.2246 0.030 Uiso calc R 1 . . H
H15 0.4125 0.3289 1.1281 0.029 Uiso calc R 1 . . H
H16 0.6348 0.3615 0.9579 0.028 Uiso calc R 1 . . H
H22 1.1620 0.4376 0.9025 0.033 Uiso calc R 1 . . H
H23 1.1172 0.6277 0.8318 0.035 Uiso calc R 1 . . H
H25 0.7377 0.5573 0.6513 0.036 Uiso calc R 1 . . H
H26 0.7800 0.3671 0.7235 0.032 Uiso calc R 1 . . H
H32 1.1673 0.2314 0.6708 0.029 Uiso calc R 1 . . H
H33 1.0861 0.1189 0.5648 0.029 Uiso calc R 1 . . H
H35 0.6055 -0.0070 0.8100 0.027 Uiso calc R 1 . . H
H36 0.6904 0.1056 0.9155 0.025 Uiso calc R 1 . . H
H4A 0.8452 0.1994 0.4002 0.033 Uiso calc R 1 . . H
H4B 0.6480 0.1599 0.3834 0.033 Uiso calc R 1 . . H
H4C 0.7461 0.0982 0.4736 0.033 Uiso calc R 1 . . H
H42A 0.6258 0.2179 0.5779 0.032 Uiso calc R 1 . . H
H42B 0.4367 0.2261 0.5154 0.032 Uiso calc R 1 . . H
H43A 0.6060 0.3791 0.3850 0.033 Uiso calc R 1 . . H
H43B 0.7764 0.3744 0.4577 0.033 Uiso calc R 1 . . H
H44A 0.3308 0.4246 0.5281 0.032 Uiso calc R 1 . . H
H44B 0.5032 0.4217 0.5994 0.032 Uiso calc R 1 . . H

loop_
_atom_site_aniso_label
_atom_site_aniso_U_11
_atom_site_aniso_U_22
_atom_site_aniso_U_33
_atom_site_aniso_U_12
_atom_site_aniso_U_13
_atom_site_aniso_U_23
O1 0.0239(4) 0.0223(4) 0.0164(4) -0.0040(3) -0.0007(3) -0.0023(3)
O2 0.0236(5) 0.0187(5) 0.0443(6) -0.0011(4) 0.0037(4) 0.0015(4)
O3 0.0368(5) 0.0214(5) 0.0174(4) -0.0091(4) -0.0019(4) -0.0039(4)
C1 0.0174(5) 0.0190(6) 0.0187(6) -0.0003(4) -0.0031(4) -0.0035(5)
C2 0.0193(6) 0.0292(7) 0.0282(7) 0.0013(5) -0.0046(5) -0.0061(5)
C11 0.0197(5) 0.0182(6) 0.0183(6) -0.0021(4) -0.0046(4) -0.0050(5)
C12 0.0255(6) 0.0235(6) 0.0226(6) 0.0062(5) -0.0038(5) -0.0043(5)
C13 0.0298(6) 0.0216(6) 0.0198(6) 0.0032(5) -0.0064(5) 0.0001(5)
C14 0.0215(6) 0.0202(6) 0.0170(6) -0.0051(5) -0.0031(4) -0.0042(5)
C15 0.0204(6) 0.0253(7) 0.0233(7) 0.0026(5) -0.0017(5) -0.0022(5)
C16 0.0224(6) 0.0243(6) 0.0199(6) 0.0023(5) -0.0049(5) 0.0000(5)
C21 0.0184(5) 0.0203(6) 0.0175(6) -0.0022(4) 0.0004(4) -0.0032(5)
C22 0.0322(7) 0.0276(7) 0.0248(7) -0.0069(5) -0.0095(5) -0.0033(5)
C23 0.0333(7) 0.0232(7) 0.0314(7) -0.0090(5) -0.0049(6) -0.0061(6)
C24 0.0220(6) 0.0185(6) 0.0278(7) -0.0022(5) 0.0043(5) -0.0028(5)
C25 0.0314(7) 0.0250(7) 0.0339(8) 0.0002(5) -0.0140(6) -0.0011(6)
C26 0.0286(6) 0.0213(6) 0.0330(7) -0.0025(5) -0.0125(6) -0.0046(5)
C31 0.0191(5) 0.0175(6) 0.0198(6) 0.0015(4) -0.0036(4) -0.0037(5)
C32 0.0245(6) 0.0221(6) 0.0227(6) -0.0059(5) 0.0017(5) -0.0042(5)
C33 0.0276(6) 0.0244(6) 0.0182(6) -0.0042(5) 0.0021(5) -0.0044(5)
C34 0.0259(6) 0.0151(6) 0.0182(6) 0.0009(5) -0.0053(5) -0.0030(5)
C35 0.0226(6) 0.0209(6) 0.0210(6) -0.0050(5) -0.0017(5) -0.0019(5)
C36 0.0200(6) 0.0215(6) 0.0181(6) -0.0010(5) 0.0001(5) -0.0040(5)
N4 0.0242(5) 0.0204(5) 0.0194(5) -0.0018(4) -0.0028(4) -0.0035(4)
C42 0.0301(7) 0.0268(7) 0.0203(6) 0.0020(5) -0.0003(5) -0.0070(5)
C43 0.0271(6) 0.0243(7) 0.0275(7) -0.0001(5) 0.0003(5) -0.0066(5)
C44 0.0269(6) 0.0255(7) 0.0246(7) 0.0002(5) -0.0010(5) -0.0062(5)

loop_
_atom_type_symbol
_atom_type_description
_atom_type_scat_dispersion_real
_atom_type_scat_dispersion_imag
_atom_type_scat_source
C C 0.0033 0.0016 'International Tables Vol C Tables 4.2.6.8 and 6.1.1.4'
H H 0.0000 0.0000 'International Tables Vol C Tables 4.2.6.8 and 6.1.1.4'
N N 0.0061 0.0033 'International Tables Vol C Tables 4.2.6.8 and 6.1.1.4'
O O 0.0106 0.0060 'International Tables Vol C Tables 4.2.6.8 and 6.1.1.4'

loop_
_geom_angle_atom_site_label_1
_geom_angle_atom_site_label_2
_geom_angle_atom_site_label_3
_geom_angle_site_symmetry_1
_geom_angle
_geom_angle_publ_flag
C24 O2 H2 . 109.5 no
C34 O3 H3 . 109.5 no
C11 C1 C21 . 108.71(9) no
C11 C1 C31 . 110.49(9) no
C21 C1 C31 . 110.90(10) no
C11 C1 C2 . 110.12(10) no
C21 C1 C2 . 109.45(10) no
C31 C1 C2 . 107.15(10) no
C1 C2 H2A . 109.5 no
C1 C2 H2B . 109.5 no
H2A C2 H2B . 109.5 no
C1 C2 H2C . 109.5 no
H2A C2 H2C . 109.5 no
H2B C2 H2C . 109.5 no
C12 C11 C16 . 116.75(11) no
C12 C11 C1 . 121.50(11) no
C16 C11 C1 . 121.65(11) no
C11 C12 C13 . 121.97(11) no
C11 C12 H12 . 119.0 no
C13 C12 H12 . 119.0 no
C12 C13 C14 . 120.83(11) no
C12 C13 H13 . 119.6 no
C14 C13 H13 . 119.6 no
O1 C14 C13 . 120.75(11) no
O1 C14 C15 . 121.53(11) no
C13 C14 C15 . 117.69(11) no
C16 C15 C14 . 120.76(11) no
C16 C15 H15 . 119.6 no
C14 C15 H15 . 119.6 no
C15 C16 C11 . 121.96(11) no
C15 C16 H16 . 119.0 no
C11 C16 H16 . 119.0 no
C26 C21 C22 . 116.80(12) no
C26 C21 C1 . 122.40(11) no
C22 C21 C1 . 120.62(11) no
C23 C22 C21 . 122.07(12) no
C23 C22 H22 . 119.0 no
C21 C22 H22 . 119.0 no
C24 C23 C22 . 119.86(12) no
C24 C23 H23 . 120.1 no
C22 C23 H23 . 120.1 no
O2 C24 C25 . 121.70(12) no
O2 C24 C23 . 119.06(12) no
C25 C24 C23 . 119.21(12) no
C24 C25 C26 . 120.56(12) no
C24 C25 H25 . 119.7 no
C26 C25 H25 . 119.7 no
C25 C26 C21 . 121.48(12) no
C25 C26 H26 . 119.3 no
C21 C26 H26 . 119.3 no
C36 C31 C32 . 116.98(11) no
C36 C31 C1 . 123.26(11) no
C32 C31 C1 . 119.76(10) no
C33 C32 C31 . 121.97(11) no
C33 C32 H32 . 119.0 no
C31 C32 H32 . 119.0 no
C32 C33 C34 . 119.86(11) no
C32 C33 H33 . 120.1 no
C34 C33 H33 . 120.1 no
O3 C34 C35 . 122.34(11) no
O3 C34 C33 . 118.31(11) no
C35 C34 C33 . 119.31(11) no
C34 C35 C36 . 119.95(11) no
C34 C35 H35 . 120.0 no
C36 C35 H35 . 120.0 no
C31 C36 C35 . 121.92(11) no
C31 C36 H36 . 119.0 no
C35 C36 H36 . 119.0 no
C42 N4 H4A . 109.5 no
C42 N4 H4B . 109.5 no
H4A N4 H4B . 109.5 no
C42 N4 H4C . 109.5 no
H4A N4 H4C . 109.5 no
H4B N4 H4C . 109.5 no
N4 C42 C43 . 111.04(10) no
N4 C42 H42A . 109.4 no
C43 C42 H42A . 109.4 no
N4 C42 H42B . 109.4 no
C43 C42 H42B . 109.4 no
H42A C42 H42B . 108.0 no
C42 C43 C44 . 113.18(11) no
C42 C43 H43A . 108.9 no
C44 C43 H43A . 108.9 no
C42 C43 H43B . 108.9 no
C44 C43 H43B . 108.9 no
H43A C43 H43B . 107.8 no
C44 C44 C43 2_666 112.07(13) no
C44 C44 H44A 2_666 109.2 no
C43 C44 H44A . 109.2 no
C44 C44 H44B 2_666 109.2 no
C43 C44 H44B . 109.2 no
H44A C44 H44B . 107.9 no

loop_
_geom_bond_atom_site_label_1
_geom_bond_atom_site_label_2
_geom_bond_site_symmetry_2
_geom_bond_distance
_geom_bond_publ_flag
O1 C14 . 1.3622(14) no
O2 C24 . 1.3764(15) no
O2 H2 . 0.84 no
O3 C34 . 1.3723(14) no
O3 H3 . 0.84 no
C1 C11 . 1.5398(16) no
C1 C21 . 1.5398(17) no
C1 C31 . 1.5406(16) no
C1 C2 . 1.5552(16) no
C2 H2A . 0.98 no
C2 H2B . 0.98 no
C2 H2C . 0.98 no
C11 C12 . 1.3892(18) no
C11 C16 . 1.3929(17) no
C12 C13 . 1.3914(18) no
C12 H12 . 0.95 no
C13 C14 . 1.3928(17) no
C13 H13 . 0.95 no
C14 C15 . 1.3953(17) no
C15 C16 . 1.3899(17) no
C15 H15 . 0.95 no
C16 H16 . 0.95 no
C21 C26 . 1.3905(18) no
C21 C22 . 1.3964(17) no
C22 C23 . 1.3859(19) no
C22 H22 . 0.95 no
C23 C24 . 1.385(2) no
C23 H23 . 0.95 no
C24 C25 . 1.3771(19) no
C25 C26 . 1.3905(19) no
C25 H25 . 0.95 no
C26 H26 . 0.95 no
C31 C36 . 1.3888(17) no
C31 C32 . 1.4022(17) no
C32 C33 . 1.3851(18) no
C32 H32 . 0.95 no
C33 C34 . 1.3918(17) no
C33 H33 . 0.95 no
C34 C35 . 1.3900(17) no
C35 C36 . 1.3921(17) no
C35 H35 . 0.95 no
C36 H36 . 0.95 no
N4 C42 . 1.4920(16) no
N4 H4A . 0.91 no
N4 H4B . 0.91 no
N4 H4C . 0.91 no
C42 C43 . 1.5002(19) no
C42 H42A . 0.99 no
C42 H42B . 0.99 no
C43 C44 . 1.5245(18) no
C43 H43A . 0.99 no
C43 H43B . 0.99 no
C44 C44 2_666 1.519(3) no
C44 H44A . 0.99 no
C44 H44B . 0.99 no

loop_
_geom_hbond_atom_site_label_D
_geom_hbond_atom_site_label_H
_geom_hbond_atom_site_label_A
_geom_hbond_site_symmetry_A
_geom_hbond_distance_DH
_geom_hbond_distance_HA
_geom_hbond_distance_DA
_geom_hbond_angle_DHA
_geom_hbond_publ_flag
O2 H2 O1 2_667 0.84 1.74 2.5702(12) 168 y
O3 H3 O1 2_657 0.84 1.76 2.5855(12) 169 y
N4 H4A O2 2_766 0.91 1.92 2.8227(14) 172 y
N4 H4B O1 1_554 0.91 1.79 2.6749(14) 164 y
N4 H4C O3 . 0.91 2.06 2.9159(14) 156 y

loop_
_geom_torsion_atom_site_label_1
_geom_torsion_atom_site_label_2
_geom_torsion_atom_site_label_3
_geom_torsion_atom_site_label_4
_geom_torsion_site_symmetry_4
_geom_torsion
_geom_torsion_publ_flag
C21 C1 C11 C12 . -154.06(11) no
C31 C1 C11 C12 . 84.02(13) no
C2 C1 C11 C12 . -34.16(15) y
C21 C1 C11 C16 . 29.54(15) no
C31 C1 C11 C16 . -92.38(13) no
C2 C1 C11 C16 . 149.44(11) no
C16 C11 C12 C13 . -0.89(19) no
C1 C11 C12 C13 . -177.45(11) no
C11 C12 C13 C14 . -0.5(2) no
C12 C13 C14 O1 . -176.68(11) no
C12 C13 C14 C15 . 1.63(19) no
O1 C14 C15 C16 . 176.98(11) no
C13 C14 C15 C16 . -1.32(19) no
C14 C15 C16 C11 . -0.1(2) no
C12 C11 C16 C15 . 1.20(19) no
C1 C11 C16 C15 . 177.76(11) no
C11 C1 C21 C26 . -100.42(13) no
C31 C1 C21 C26 . 21.25(16) no
C2 C1 C21 C26 . 139.26(12) no
C11 C1 C21 C22 . 74.56(13) no
C31 C1 C21 C22 . -163.78(11) no
C2 C1 C21 C22 . -45.77(15) y
C26 C21 C22 C23 . -1.09(19) no
C1 C21 C22 C23 . -176.34(12) no
C21 C22 C23 C24 . -0.3(2) no
C22 C23 C24 O2 . -176.59(12) no
C22 C23 C24 C25 . 1.4(2) no
O2 C24 C25 C26 . 176.86(12) no
C23 C24 C25 C26 . -1.0(2) no
C24 C25 C26 C21 . -0.4(2) no
C22 C21 C26 C25 . 1.43(19) no
C1 C21 C26 C25 . 176.59(12) no
C11 C1 C31 C36 . 1.44(15) no
C21 C1 C31 C36 . -119.18(12) no
C2 C1 C31 C36 . 121.41(12) no
C11 C1 C31 C32 . -178.12(11) no
C21 C1 C31 C32 . 61.26(14) no
C2 C1 C31 C32 . -58.15(14) y
C36 C31 C32 C33 . -0.34(19) no
C1 C31 C32 C33 . 179.25(11) no
C31 C32 C33 C34 . 0.5(2) no
C32 C33 C34 O3 . 177.43(11) no
C32 C33 C34 C35 . -0.35(19) no
O3 C34 C35 C36 . -177.53(11) no
C33 C34 C35 C36 . 0.15(18) no
C32 C31 C36 C35 . 0.13(18) no
C1 C31 C36 C35 . -179.44(11) no
C34 C35 C36 C31 . -0.05(19) no
N4 C42 C43 C44 . 174.00(11) y
C42 C43 C44 C44 2_666 -179.02(14) y
